data_7025089
loop_
_publ_author_name
'Li, Ni-Ya'
'Ren, Zhi-Gang'
'Liu, Dong'
'Yuan, Rong-Xin'
'Wei, Li-Pei'
'Zhang, Liang'
'Li, Hong-Xi'
'Lang, Jian-Ping'

_publ_section_title
;
 Construction of [Ag2X2]-based complexes from reactions of Ag(I) salts
 with N-diphenylphosphanylmethyl-4-aminopyridine: isolation, structures,
 and luminescent properties.
;
_journal_issue 17
_journal_name_full 'Dalton transactions (Cambridge, England : 2003)'
_journal_page_first 4213
_journal_page_last 4222
_journal_paper_doi 10.1039/b925081f
_journal_volume 39
_journal_year 2010
_chemical_formula_moiety 'C19 H17 Ag N3 P S'
_chemical_formula_sum 'C19 H17 Ag N3 P S'
_chemical_formula_weight 458.27
_chemical_name_systematic
;
?
;
_space_group_IT_number 2
_symmetry_cell_setting triclinic
_symmetry_space_group_name_Hall '-P 1'
_symmetry_space_group_name_H-M 'P -1'
_atom_sites_solution_hydrogens geom
_atom_sites_solution_primary direct
_atom_sites_solution_secondary difmap
_audit_creation_method SHELXL-97
_cell_angle_alpha 100.99(3)
_cell_angle_beta 99.51(3)
_cell_angle_gamma 90.38(3)
_cell_formula_units_Z 4
_cell_length_a 10.096(2)
_cell_length_b 12.572(3)
_cell_length_c 15.349(3)
_cell_measurement_reflns_used 7332
_cell_measurement_temperature 223(2)
_cell_measurement_theta_max 27.4855
_cell_measurement_theta_min 3.1328
_cell_volume 1884.7(7)
_computing_cell_refinement 'CrystalClear, Ver. 1.30 (Rigaku/MSC, 2001)'
_computing_data_collection 'CrystalClear, Ver. 1.30 (Rigaku/MSC, 2001)'
_computing_data_reduction 'CrystalStructure, Ver. 3.60 (Rigaku/MSC, 2004)'
_computing_molecular_graphics 'ORTEPII (Johnson, 1976)'
_computing_publication_material SHELXL97
_computing_structure_refinement 'SHELXL-97 (Sheldrick, 1997)'
_computing_structure_solution 'SHELXS-97 (Sheldrick, 1990)'
_diffrn_ambient_temperature 223(2)
_diffrn_measured_fraction_theta_full 0.980
_diffrn_measured_fraction_theta_max 0.980
_diffrn_measurement_device_type 'Rigaku MercuryCCD area detector'
_diffrn_measurement_method \w
_diffrn_radiation_monochromator graphite
_diffrn_radiation_source 'fine-focus sealed tube'
_diffrn_radiation_type MoK\a
_diffrn_radiation_wavelength 0.71073
_diffrn_reflns_av_R_equivalents 0.0371
_diffrn_reflns_av_sigmaI/netI 0.0676
_diffrn_reflns_limit_h_max 13
_diffrn_reflns_limit_h_min -13
_diffrn_reflns_limit_k_max 16
_diffrn_reflns_limit_k_min -12
_diffrn_reflns_limit_l_max 19
_diffrn_reflns_limit_l_min -19
_diffrn_reflns_number 17270
_diffrn_reflns_theta_full 27.48
_diffrn_reflns_theta_max 27.48
_diffrn_reflns_theta_min 3.13
_diffrn_standards_decay_% 0
_diffrn_standards_interval_count 0
_diffrn_standards_interval_time 0
_diffrn_standards_number 0
_exptl_absorpt_coefficient_mu 1.271
_exptl_absorpt_correction_T_max 0.9392
_exptl_absorpt_correction_T_min 0.7501
_exptl_absorpt_correction_type multi-scan
_exptl_absorpt_process_details 'Jacobson, R. (1998) Private communication to Rigaku Company, Tokyo, Japan.'
_exptl_crystal_colour colorless
_exptl_crystal_density_diffrn 1.615
_exptl_crystal_density_method 'not measured'
_exptl_crystal_description block
_exptl_crystal_F_000 920
_exptl_crystal_size_max 0.24
_exptl_crystal_size_mid 0.12
_exptl_crystal_size_min 0.05
_refine_diff_density_max 2.447
_refine_diff_density_min -0.806
_refine_diff_density_rms 0.121
_refine_ls_extinction_method none
_refine_ls_goodness_of_fit_ref 1.011
_refine_ls_hydrogen_treatment constr
_refine_ls_matrix_type full
_refine_ls_number_parameters 451
_refine_ls_number_reflns 8453
_refine_ls_number_restraints 0
_refine_ls_restrained_S_all 1.011
_refine_ls_R_factor_all 0.0872
_refine_ls_R_factor_gt 0.0555
_refine_ls_shift/su_max 0.001
_refine_ls_shift/su_mean 0.000
_refine_ls_structure_factor_coef Fsqd
_refine_ls_weighting_details 'calc w=1/[\s^2^(Fo^2^)+(0.0715P)^2^+0.0000P] where P=(Fo^2^+2Fc^2^)/3'
_refine_ls_weighting_scheme calc
_refine_ls_wR_factor_gt 0.1227
_refine_ls_wR_factor_ref 0.1385
_reflns_number_gt 5919
_reflns_number_total 8453
_reflns_threshold_expression >2sigma(I)
_cod_data_source_file b925081f.txt
_cod_data_source_block '[Ag2(SCN)2(dppmapy)2]n'
_cod_database_code 7025089

loop_
_symmetry_equiv_pos_as_xyz
'x, y, z'
'-x, -y, -z'

loop_
_atom_site_label
_atom_site_type_symbol
_atom_site_fract_x
_atom_site_fract_y
_atom_site_fract_z
_atom_site_U_iso_or_equiv
_atom_site_adp_type
_atom_site_occupancy
_atom_site_symmetry_multiplicity
_atom_site_calc_flag
_atom_site_refinement_flags
C1 C -0.6202(5) -0.0581(4) 0.1551(4) 0.0402(12) Uani 1 1 d .
H1 H -0.6640 -0.1132 0.1745 0.048 Uiso 1 1 calc R
N1 N -0.6961(4) 0.0052(4) 0.1071(3) 0.0395(10) Uani 1 1 d .
P1 P -0.01300(12) 0.02726(10) 0.23498(8) 0.0295(3) Uani 1 1 d .
S1 S 0.02789(13) 0.17399(11) 0.01552(9) 0.0367(3) Uani 1 1 d .
Ag1 Ag 0.07643(4) 0.00071(3) 0.09542(2) 0.03799(13) Uani 1 1 d .
C2 C -0.4810(5) -0.0472(4) 0.1776(3) 0.0353(11) Uani 1 1 d .
H2A H -0.4334 -0.0925 0.2129 0.042 Uiso 1 1 calc R
N2 N -0.2785(4) 0.0501(4) 0.1693(3) 0.0382(10) Uani 1 1 d .
H2 H -0.2421 0.0976 0.1450 0.046 Uiso 1 1 calc R
P2 P 0.36493(12) 0.48174(10) 0.76340(8) 0.0298(3) Uani 1 1 d .
S2 S 0.51724(13) 0.32727(10) 0.97538(9) 0.0363(3) Uani 1 1 d .
Ag2 Ag 0.52435(4) 0.51040(3) 0.90325(2) 0.03701(13) Uani 1 1 d .
C3 C -0.4131(4) 0.0312(4) 0.1476(3) 0.0317(11) Uani 1 1 d .
N3 N -0.2547(4) 0.5040(4) 0.8887(3) 0.0383(10) Uani 1 1 d .
C4 C -0.4916(5) 0.0952(4) 0.0946(3) 0.0336(11) Uani 1 1 d .
H4A H -0.4503 0.1485 0.0717 0.040 Uiso 1 1 calc R
N4 N 0.1317(4) 0.4568(3) 0.8279(3) 0.0387(10) Uani 1 1 d .
H4 H 0.1801 0.4095 0.8520 0.046 Uiso 1 1 calc R
C5 C -0.6272(5) 0.0795(4) 0.0768(3) 0.0359(11) Uani 1 1 d .
H5 H -0.6769 0.1232 0.0410 0.043 Uiso 1 1 calc R
N5 N -0.1894(5) 0.2454(4) 0.1037(3) 0.0483(12) Uani 1 1 d .
C6 C -0.1918(5) -0.0040(4) 0.2302(3) 0.0341(11) Uani 1 1 d .
H6A H -0.2089 -0.0825 0.2113 0.041 Uiso 1 1 calc R
H6B H -0.2141 0.0174 0.2907 0.041 Uiso 1 1 calc R
N6 N 0.2531(5) 0.2585(4) 0.8876(3) 0.0476(11) Uani 1 1 d .
C7 C 0.0559(4) -0.0642(4) 0.3078(3) 0.0309(10) Uani 1 1 d .
C8 C 0.0936(6) -0.0337(5) 0.4011(4) 0.0465(14) Uani 1 1 d .
H8 H 0.0864 0.0387 0.4295 0.056 Uiso 1 1 calc R
C9 C 0.1414(7) -0.1092(5) 0.4516(4) 0.0564(17) Uani 1 1 d .
H9 H 0.1659 -0.0874 0.5144 0.068 Uiso 1 1 calc R
C10 C 0.1541(6) -0.2149(5) 0.4127(4) 0.0481(14) Uani 1 1 d .
H10 H 0.1863 -0.2655 0.4482 0.058 Uiso 1 1 calc R
C11 C 0.1190(6) -0.2462(5) 0.3208(4) 0.0500(14) Uani 1 1 d .
H11 H 0.1276 -0.3187 0.2932 0.060 Uiso 1 1 calc R
C12 C 0.0713(6) -0.1718(4) 0.2689(4) 0.0463(13) Uani 1 1 d .
H12 H 0.0489 -0.1942 0.2061 0.056 Uiso 1 1 calc R
C13 C 0.0209(5) 0.1607(4) 0.3054(3) 0.0316(10) Uani 1 1 d .
C14 C 0.1520(6) 0.2051(5) 0.3188(4) 0.0461(14) Uani 1 1 d .
H14 H 0.2178 0.1665 0.2906 0.055 Uiso 1 1 calc R
C15 C 0.1846(6) 0.3059(5) 0.3734(4) 0.0551(16) Uani 1 1 d .
H15 H 0.2734 0.3344 0.3837 0.066 Uiso 1 1 calc R
C16 C 0.0872(6) 0.3654(5) 0.4132(4) 0.0518(15) Uani 1 1 d .
H16 H 0.1100 0.4338 0.4502 0.062 Uiso 1 1 calc R
C17 C -0.0409(6) 0.3243(5) 0.3984(4) 0.0456(14) Uani 1 1 d .
H17 H -0.1070 0.3650 0.4246 0.055 Uiso 1 1 calc R
C18 C -0.0751(5) 0.2224(4) 0.3448(4) 0.0397(12) Uani 1 1 d .
H18 H -0.1643 0.1949 0.3351 0.048 Uiso 1 1 calc R
C19 C -0.2011(5) 0.5645(4) 0.8405(4) 0.0430(13) Uani 1 1 d .
H19 H -0.2536 0.6193 0.8204 0.052 Uiso 1 1 calc R
C20 C -0.0744(5) 0.5537(4) 0.8175(3) 0.0353(11) Uani 1 1 d .
H20 H -0.0439 0.5977 0.7812 0.042 Uiso 1 1 calc R
C21 C 0.0068(5) 0.4753(4) 0.8498(3) 0.0322(11) Uani 1 1 d .
C22 C -0.0450(5) 0.4129(4) 0.9022(3) 0.0338(11) Uani 1 1 d .
H22 H 0.0076 0.3601 0.9257 0.041 Uiso 1 1 calc R
C23 C -0.1729(5) 0.4280(4) 0.9201(3) 0.0355(11) Uani 1 1 d .
H23 H -0.2061 0.3842 0.9556 0.043 Uiso 1 1 calc R
C24 C 0.1878(5) 0.5120(4) 0.7667(3) 0.0337(11) Uani 1 1 d .
H24A H 0.1804 0.5904 0.7855 0.040 Uiso 1 1 calc R
H24B H 0.1354 0.4900 0.7060 0.040 Uiso 1 1 calc R
C25 C 0.3653(5) 0.3468(4) 0.6954(3) 0.0324(11) Uani 1 1 d .
C26 C 0.2496(6) 0.2871(5) 0.6495(4) 0.0480(14) Uani 1 1 d .
H26 H 0.1650 0.3170 0.6526 0.058 Uiso 1 1 calc R
C27 C 0.2580(7) 0.1839(6) 0.5994(4) 0.0628(18) Uani 1 1 d .
H27 H 0.1787 0.1442 0.5699 0.075 Uiso 1 1 calc R
C28 C 0.3796(8) 0.1391(5) 0.5923(4) 0.0590(17) Uani 1 1 d .
H28 H 0.3844 0.0701 0.5565 0.071 Uiso 1 1 calc R
C29 C 0.4958(7) 0.1967(5) 0.6386(4) 0.0552(17) Uani 1 1 d .
H29 H 0.5798 0.1661 0.6347 0.066 Uiso 1 1 calc R
C30 C 0.4890(6) 0.2995(4) 0.6909(4) 0.0432(13) Uani 1 1 d .
H30 H 0.5682 0.3370 0.7233 0.052 Uiso 1 1 calc R
C31 C 0.3969(5) 0.5713(4) 0.6876(3) 0.0320(11) Uani 1 1 d .
C32 C 0.3811(5) 0.5395(5) 0.5942(3) 0.0395(12) Uani 1 1 d .
H32 H 0.3550 0.4673 0.5671 0.047 Uiso 1 1 calc R
C33 C 0.4033(6) 0.6127(5) 0.5410(4) 0.0489(15) Uani 1 1 d .
H33 H 0.3920 0.5898 0.4781 0.059 Uiso 1 1 calc R
C34 C 0.4416(6) 0.7181(5) 0.5787(4) 0.0503(16) Uani 1 1 d .
H34 H 0.4561 0.7675 0.5421 0.060 Uiso 1 1 calc R
C35 C 0.4589(6) 0.7519(5) 0.6723(4) 0.0474(14) Uani 1 1 d .
H35 H 0.4854 0.8241 0.6991 0.057 Uiso 1 1 calc R
C36 C 0.4366(6) 0.6776(5) 0.7252(4) 0.0428(13) Uani 1 1 d .
H36 H 0.4488 0.7004 0.7881 0.051 Uiso 1 1 calc R
C37 C -0.1012(5) 0.2147(4) 0.0673(4) 0.0388(12) Uani 1 1 d .
C38 C 0.3601(6) 0.2884(4) 0.9240(4) 0.0362(11) Uani 1 1 d .

loop_
_atom_site_aniso_label
_atom_site_aniso_U_11
_atom_site_aniso_U_22
_atom_site_aniso_U_33
_atom_site_aniso_U_23
_atom_site_aniso_U_13
_atom_site_aniso_U_12
C1 0.027(3) 0.042(3) 0.055(3) 0.018(3) 0.007(2) 0.003(2)
N1 0.025(2) 0.044(3) 0.048(3) 0.008(2) 0.0029(19) 0.0073(19)
P1 0.0252(6) 0.0346(7) 0.0278(6) 0.0058(5) 0.0019(5) 0.0015(5)
S1 0.0348(7) 0.0353(7) 0.0419(7) 0.0105(6) 0.0083(6) 0.0017(5)
Ag1 0.0296(2) 0.0506(3) 0.0346(2) 0.00928(18) 0.00630(16) 0.00679(18)
C2 0.027(3) 0.036(3) 0.041(3) 0.006(2) 0.002(2) 0.004(2)
N2 0.024(2) 0.043(3) 0.050(3) 0.020(2) 0.0021(19) 0.0008(19)
P2 0.0256(6) 0.0342(7) 0.0289(6) 0.0034(5) 0.0056(5) 0.0006(5)
S2 0.0340(7) 0.0339(7) 0.0416(7) 0.0084(6) 0.0064(6) 0.0033(5)
Ag2 0.0289(2) 0.0477(3) 0.0341(2) 0.00780(18) 0.00471(16) -0.00193(17)
C3 0.019(2) 0.037(3) 0.044(3) 0.018(2) 0.005(2) 0.002(2)
N3 0.022(2) 0.048(3) 0.048(3) 0.014(2) 0.0091(19) 0.0026(19)
C4 0.026(3) 0.040(3) 0.037(3) 0.012(2) 0.005(2) 0.004(2)
N4 0.030(2) 0.040(2) 0.053(3) 0.019(2) 0.015(2) 0.0075(19)
C5 0.031(3) 0.037(3) 0.039(3) 0.009(2) 0.003(2) 0.008(2)
N5 0.041(3) 0.038(3) 0.068(3) 0.010(2) 0.016(3) -0.002(2)
C6 0.027(3) 0.036(3) 0.041(3) 0.013(2) 0.003(2) 0.001(2)
N6 0.041(3) 0.041(3) 0.058(3) 0.010(2) 0.001(2) 0.002(2)
C7 0.017(2) 0.039(3) 0.030(2) -0.003(2) -0.0015(19) -0.005(2)
C8 0.058(4) 0.042(3) 0.038(3) 0.006(2) 0.004(3) 0.009(3)
C9 0.069(4) 0.066(4) 0.031(3) 0.011(3) -0.004(3) 0.014(3)
C10 0.047(3) 0.049(3) 0.050(3) 0.020(3) 0.000(3) 0.006(3)
C11 0.053(4) 0.036(3) 0.056(4) 0.009(3) -0.003(3) 0.005(3)
C12 0.049(3) 0.040(3) 0.041(3) 0.003(2) -0.009(3) -0.001(3)
C13 0.027(3) 0.034(3) 0.032(2) 0.004(2) 0.001(2) 0.002(2)
C14 0.038(3) 0.040(3) 0.061(4) 0.004(3) 0.016(3) 0.004(3)
C15 0.041(3) 0.044(3) 0.074(4) 0.006(3) -0.003(3) -0.004(3)
C16 0.059(4) 0.038(3) 0.051(3) 0.003(3) -0.006(3) 0.005(3)
C17 0.048(4) 0.039(3) 0.048(3) 0.004(3) 0.009(3) 0.012(3)
C18 0.029(3) 0.049(3) 0.046(3) 0.017(3) 0.010(2) 0.005(2)
C19 0.030(3) 0.041(3) 0.061(4) 0.015(3) 0.009(3) 0.009(2)
C20 0.032(3) 0.036(3) 0.043(3) 0.016(2) 0.013(2) 0.002(2)
C21 0.025(2) 0.028(2) 0.046(3) 0.005(2) 0.014(2) 0.003(2)
C22 0.030(3) 0.038(3) 0.037(3) 0.016(2) 0.005(2) 0.003(2)
C23 0.029(3) 0.038(3) 0.043(3) 0.016(2) 0.008(2) -0.003(2)
C24 0.026(2) 0.041(3) 0.038(3) 0.012(2) 0.014(2) 0.005(2)
C25 0.034(3) 0.037(3) 0.027(2) 0.008(2) 0.006(2) -0.002(2)
C26 0.038(3) 0.049(3) 0.052(3) 0.000(3) 0.006(3) -0.001(3)
C27 0.070(5) 0.056(4) 0.054(4) -0.012(3) 0.012(3) -0.020(3)
C28 0.087(5) 0.042(3) 0.048(3) -0.001(3) 0.024(4) 0.000(4)
C29 0.064(4) 0.042(3) 0.066(4) 0.010(3) 0.029(3) 0.018(3)
C30 0.040(3) 0.041(3) 0.052(3) 0.013(3) 0.015(3) 0.004(3)
C31 0.024(2) 0.036(3) 0.039(3) 0.011(2) 0.007(2) 0.004(2)
C32 0.040(3) 0.046(3) 0.031(3) 0.005(2) 0.004(2) 0.007(2)
C33 0.051(4) 0.060(4) 0.042(3) 0.017(3) 0.018(3) 0.018(3)
C34 0.049(4) 0.054(4) 0.061(4) 0.030(3) 0.025(3) 0.013(3)
C35 0.045(3) 0.040(3) 0.061(4) 0.015(3) 0.015(3) 0.000(3)
C36 0.046(3) 0.044(3) 0.041(3) 0.011(2) 0.012(3) 0.000(3)
C37 0.036(3) 0.032(3) 0.050(3) 0.016(2) 0.004(3) -0.006(2)
C38 0.038(3) 0.031(3) 0.041(3) 0.007(2) 0.008(2) 0.003(2)

loop_
_atom_type_symbol
_atom_type_description
_atom_type_scat_dispersion_real
_atom_type_scat_dispersion_imag
_atom_type_scat_source
C C 0.0033 0.0016 'International Tables Vol C Tables 4.2.6.8 and 6.1.1.4'
H H 0.0000 0.0000 'International Tables Vol C Tables 4.2.6.8 and 6.1.1.4'
N N 0.0061 0.0033 'International Tables Vol C Tables 4.2.6.8 and 6.1.1.4'
O O 0.0106 0.0060 'International Tables Vol C Tables 4.2.6.8 and 6.1.1.4'
P P 0.1023 0.0942 'International Tables Vol C Tables 4.2.6.8 and 6.1.1.4'
S S 0.1246 0.1234 'International Tables Vol C Tables 4.2.6.8 and 6.1.1.4'
Ag Ag -0.8971 1.1015 'International Tables Vol C Tables 4.2.6.8 and 6.1.1.4'

loop_
_geom_angle_atom_site_label_1
_geom_angle_atom_site_label_2
_geom_angle_atom_site_label_3
_geom_angle
_geom_angle_site_symmetry_1
_geom_angle_site_symmetry_3
N1 C1 C2 124.1(5) . .
N1 C1 H1 117.9 . .
C2 C1 H1 117.9 . .
C1 N1 C5 115.4(4) . .
C1 N1 Ag1 121.0(3) . 1_455
C5 N1 Ag1 123.1(3) . 1_455
C13 P1 C7 104.0(2) . .
C13 P1 C6 105.8(2) . .
C7 P1 C6 98.4(2) . .
C13 P1 Ag1 115.08(16) . .
C7 P1 Ag1 112.62(15) . .
C6 P1 Ag1 118.75(17) . .
C37 S1 Ag1 101.3(2) . 2
C37 S1 Ag1 94.96(18) . .
Ag1 S1 Ag1 70.70(4) 2 .
N1 Ag1 P1 116.90(12) 1_655 .
N1 Ag1 S1 110.19(12) 1_655 2
P1 Ag1 S1 111.51(5) . 2
N1 Ag1 S1 97.83(12) 1_655 .
P1 Ag1 S1 110.17(5) . .
S1 Ag1 S1 109.30(4) 2 .
N1 Ag1 Ag1 114.35(11) 1_655 2
P1 Ag1 Ag1 127.90(4) . 2
S1 Ag1 Ag1 56.20(4) 2 2
S1 Ag1 Ag1 53.10(4) . 2
C3 C2 C1 119.3(5) . .
C3 C2 H2A 120.3 . .
C1 C2 H2A 120.3 . .
C3 N2 C6 123.8(4) . .
C3 N2 H2 118.1 . .
C6 N2 H2 118.1 . .
C25 P2 C31 103.7(2) . .
C25 P2 C24 106.4(2) . .
C31 P2 C24 98.0(2) . .
C25 P2 Ag2 113.95(16) . .
C31 P2 Ag2 113.52(18) . .
C24 P2 Ag2 119.15(17) . .
C38 S2 Ag2 101.56(17) . 2_667
C38 S2 Ag2 94.73(18) . .
Ag2 S2 Ag2 72.49(4) 2_667 .
N3 Ag2 P2 115.67(12) 1_655 .
N3 Ag2 S2 111.32(12) 1_655 2_667
P2 Ag2 S2 115.90(5) . 2_667
N3 Ag2 S2 96.24(11) 1_655 .
P2 Ag2 S2 107.97(5) . .
S2 Ag2 S2 107.51(4) 2_667 .
N3 Ag2 Ag2 113.09(11) 1_655 2_667
P2 Ag2 Ag2 128.77(4) . 2_667
S2 Ag2 Ag2 56.22(4) 2_667 2_667
S2 Ag2 Ag2 51.28(4) . 2_667
N2 C3 C2 123.2(4) . .
N2 C3 C4 120.0(4) . .
C2 C3 C4 116.8(4) . .
C19 N3 C23 115.5(4) . .
C19 N3 Ag2 122.3(3) . 1_455
C23 N3 Ag2 121.8(3) . 1_455
C5 C4 C3 119.7(5) . .
C5 C4 H4A 120.1 . .
C3 C4 H4A 120.1 . .
C21 N4 C24 123.4(4) . .
C21 N4 H4 118.3 . .
C24 N4 H4 118.3 . .
N1 C5 C4 124.5(4) . .
N1 C5 H5 117.7 . .
C4 C5 H5 117.7 . .
N2 C6 P1 113.1(3) . .
N2 C6 H6A 109.0 . .
P1 C6 H6A 109.0 . .
N2 C6 H6B 109.0 . .
P1 C6 H6B 109.0 . .
H6A C6 H6B 107.8 . .
C12 C7 C8 117.5(5) . .
C12 C7 P1 118.4(4) . .
C8 C7 P1 124.2(4) . .
C9 C8 C7 120.3(5) . .
C9 C8 H8 119.8 . .
C7 C8 H8 119.8 . .
C10 C9 C8 121.5(5) . .
C10 C9 H9 119.2 . .
C8 C9 H9 119.2 . .
C9 C10 C11 119.0(5) . .
C9 C10 H10 120.5 . .
C11 C10 H10 120.5 . .
C10 C11 C12 120.4(5) . .
C10 C11 H11 119.8 . .
C12 C11 H11 119.8 . .
C11 C12 C7 121.3(5) . .
C11 C12 H12 119.4 . .
C7 C12 H12 119.4 . .
C18 C13 C14 118.3(5) . .
C18 C13 P1 124.3(4) . .
C14 C13 P1 117.4(4) . .
C15 C14 C13 120.1(5) . .
C15 C14 H14 120.0 . .
C13 C14 H14 120.0 . .
C14 C15 C16 120.5(6) . .
C14 C15 H15 119.7 . .
C16 C15 H15 119.7 . .
C17 C16 C15 119.8(6) . .
C17 C16 H16 120.1 . .
C15 C16 H16 120.1 . .
C16 C17 C18 120.5(5) . .
C16 C17 H17 119.7 . .
C18 C17 H17 119.7 . .
C13 C18 C17 120.8(5) . .
C13 C18 H18 119.6 . .
C17 C18 H18 119.6 . .
N3 C19 C20 125.5(5) . .
N3 C19 H19 117.3 . .
C20 C19 H19 117.3 . .
C19 C20 C21 118.0(4) . .
C19 C20 H20 121.0 . .
C21 C20 H20 121.0 . .
N4 C21 C22 120.2(4) . .
N4 C21 C20 121.8(4) . .
C22 C21 C20 117.9(4) . .
C23 C22 C21 120.0(4) . .
C23 C22 H22 120.0 . .
C21 C22 H22 120.0 . .
C22 C23 N3 123.1(4) . .
C22 C23 H23 118.4 . .
N3 C23 H23 118.4 . .
N4 C24 P2 112.2(3) . .
N4 C24 H24A 109.2 . .
P2 C24 H24A 109.2 . .
N4 C24 H24B 109.2 . .
P2 C24 H24B 109.2 . .
H24A C24 H24B 107.9 . .
C26 C25 C30 118.3(5) . .
C26 C25 P2 124.0(4) . .
C30 C25 P2 117.7(4) . .
C27 C26 C25 120.6(6) . .
C27 C26 H26 119.7 . .
C25 C26 H26 119.7 . .
C28 C27 C26 121.1(6) . .
C28 C27 H27 119.5 . .
C26 C27 H27 119.5 . .
C27 C28 C29 119.1(6) . .
C27 C28 H28 120.4 . .
C29 C28 H28 120.4 . .
C28 C29 C30 120.6(6) . .
C28 C29 H29 119.7 . .
C30 C29 H29 119.7 . .
C25 C30 C29 120.3(6) . .
C25 C30 H30 119.9 . .
C29 C30 H30 119.9 . .
C36 C31 C32 118.0(5) . .
C36 C31 P2 117.8(4) . .
C32 C31 P2 124.2(4) . .
C33 C32 C31 120.9(5) . .
C33 C32 H32 119.6 . .
C31 C32 H32 119.6 . .
C34 C33 C32 120.7(5) . .
C34 C33 H33 119.7 . .
C32 C33 H33 119.7 . .
C33 C34 C35 119.5(5) . .
C33 C34 H34 120.2 . .
C35 C34 H34 120.2 . .
C36 C35 C34 119.3(6) . .
C36 C35 H35 120.3 . .
C34 C35 H35 120.3 . .
C31 C36 C35 121.5(5) . .
C31 C36 H36 119.2 . .
C35 C36 H36 119.2 . .
N5 C37 S1 178.4(5) . .
N6 C38 S2 177.9(5) . .

loop_
_geom_bond_atom_site_label_1
_geom_bond_atom_site_label_2
_geom_bond_distance
_geom_bond_site_symmetry_2
C1 N1 1.344(6) .
C1 C2 1.390(7) .
C1 H1 0.9400 .
N1 C5 1.354(7) .
N1 Ag1 2.274(4) 1_455
P1 C13 1.810(5) .
P1 C7 1.816(5) .
P1 C6 1.832(5) .
P1 Ag1 2.4260(13) .
S1 C37 1.670(5) .
S1 Ag1 2.6045(18) 2
S1 Ag1 2.7064(15) .
Ag1 N1 2.274(4) 1_655
Ag1 S1 2.6045(18) 2
Ag1 Ag1 3.0738(12) 2
C2 C3 1.387(7) .
C2 H2A 0.9400 .
N2 C3 1.353(6) .
N2 C6 1.443(6) .
N2 H2 0.8700 .
P2 C25 1.815(5) .
P2 C31 1.829(5) .
P2 C24 1.838(5) .
P2 Ag2 2.4256(16) .
S2 C38 1.676(6) .
S2 Ag2 2.5754(16) 2_667
S2 Ag2 2.7436(15) .
Ag2 N3 2.278(4) 1_655
Ag2 S2 2.5754(16) 2_667
Ag2 Ag2 3.1477(10) 2_667
C3 C4 1.407(6) .
N3 C19 1.326(7) .
N3 C23 1.372(6) .
N3 Ag2 2.278(4) 1_455
C4 C5 1.357(7) .
C4 H4A 0.9400 .
N4 C21 1.368(6) .
N4 C24 1.451(6) .
N4 H4 0.8700 .
C5 H5 0.9400 .
N5 C37 1.157(6) .
C6 H6A 0.9800 .
C6 H6B 0.9800 .
N6 C38 1.155(7) .
C7 C12 1.392(7) .
C7 C8 1.396(7) .
C8 C9 1.378(8) .
C8 H8 0.9400 .
C9 C10 1.366(8) .
C9 H9 0.9400 .
C10 C11 1.375(8) .
C10 H10 0.9400 .
C11 C12 1.380(7) .
C11 H11 0.9400 .
C12 H12 0.9400 .
C13 C18 1.391(6) .
C13 C14 1.400(7) .
C14 C15 1.384(8) .
C14 H14 0.9400 .
C15 C16 1.390(8) .
C15 H15 0.9400 .
C16 C17 1.356(9) .
C16 H16 0.9400 .
C17 C18 1.392(8) .
C17 H17 0.9400 .
C18 H18 0.9400 .
C19 C20 1.383(7) .
C19 H19 0.9400 .
C20 C21 1.396(6) .
C20 H20 0.9400 .
C21 C22 1.383(6) .
C22 C23 1.371(6) .
C22 H22 0.9400 .
C23 H23 0.9400 .
C24 H24A 0.9800 .
C24 H24B 0.9800 .
C25 C26 1.392(8) .
C25 C30 1.394(7) .
C26 C27 1.386(8) .
C26 H26 0.9400 .
C27 C28 1.367(9) .
C27 H27 0.9400 .
C28 C29 1.386(10) .
C28 H28 0.9400 .
C29 C30 1.394(8) .
C29 H29 0.9400 .
C30 H30 0.9400 .
C31 C36 1.379(7) .
C31 C32 1.394(7) .
C32 C33 1.382(8) .
C32 H32 0.9400 .
C33 C34 1.366(9) .
C33 H33 0.9400 .
C34 C35 1.399(8) .
C34 H34 0.9400 .
C35 C36 1.388(7) .
C35 H35 0.9400 .
C36 H36 0.9400 .

loop_
_geom_hbond_atom_site_label_D
_geom_hbond_atom_site_label_H
_geom_hbond_atom_site_label_A
_geom_hbond_distance_DH
_geom_hbond_distance_HA
_geom_hbond_distance_DA
_geom_hbond_angle_DHA
N2 H2 N5 0.87 2.16 3.010(6) 163.9
N4 H4 N6 0.87 2.17 3.016(6) 162.8
N2 H2 N5 0.87 2.16 3.010(6) 163.9
N4 H4 N6 0.87 2.17 3.016(6) 162.8
